data_2013913
loop_
_publ_author_name
'Ma, Chengbing'
'Chen, Feng'
'Zhang, Chunxia'
'Hu, Mingqiang'
Chen,Changneng
'Liu, Qiutian'

_publ_section_title
;
 Poly[[[aquamanganese(II)]-\m~2~-4,4'-bipyridine-\m~3~-succinato]
 4,4'-bipyridine hemisolvate]
;
_journal_issue 6
_journal_name_full 'Acta Crystallographica Section C'
_journal_page_first m285
_journal_page_last m287
_journal_paper_doi 10.1107/S0108270104009953
_journal_volume 60
_journal_year 2004
_chemical_formula_iupac '[Mn (C4 H4 O4) (C10 H8 N2) (H2 O)], 0.5C10 H8 N2'
_chemical_formula_moiety 'C14 H14 Mn N2 O5, C5 H4 N'
_chemical_formula_sum 'C19 H18 Mn N3 O5'
_chemical_formula_weight 423.30
_chemical_name_systematic
;
Poly[[[aquamanganese(II)]-\m~2~-4,4'-bipyridine-\m~3~-succinato]
4,4'-bipyridine hemisolvate]
;
_space_group_IT_number 14
_symmetry_cell_setting monoclinic
_symmetry_space_group_name_Hall '-P 2ybc'
_symmetry_space_group_name_H-M 'P 1 21/c 1'
_atom_sites_solution_hydrogens geom
_atom_sites_solution_primary direct
_atom_sites_solution_secondary difmap
_audit_creation_method SHELXL-97
_cell_angle_alpha 90.00
_cell_angle_beta 99.713(2)
_cell_angle_gamma 90.00
_cell_formula_units_Z 4
_cell_length_a 11.7070(11)
_cell_length_b 17.8824(16)
_cell_length_c 8.8647(8)
_cell_measurement_reflns_used 2349
_cell_measurement_temperature 293(2)
_cell_measurement_theta_max 25.05
_cell_measurement_theta_min 1.76
_cell_volume 1829.2(3)
_computing_cell_refinement 'SAINT (Siemens,1994)'
_computing_data_collection 'SMART (Siemens,1996)'
_computing_data_reduction 'SHELXTL (Siemens,1994) and SAINT'
_computing_molecular_graphics SHELXTL
_computing_publication_material SHELXTL
_computing_structure_refinement SHELXTL
_computing_structure_solution SHELXTL
_diffrn_ambient_temperature 293(2)
_diffrn_measured_fraction_theta_full 0.990
_diffrn_measured_fraction_theta_max 0.990
_diffrn_measurement_device_type 'Siemens SMART CCD area-detector'
_diffrn_measurement_method '\f and \w scans'
_diffrn_radiation_monochromator graphite
_diffrn_radiation_source 'fine-focus sealed tube'
_diffrn_radiation_type MoK\a
_diffrn_radiation_wavelength 0.71073
_diffrn_reflns_av_R_equivalents 0.0334
_diffrn_reflns_av_sigmaI/netI 0.0503
_diffrn_reflns_limit_h_max 13
_diffrn_reflns_limit_h_min -8
_diffrn_reflns_limit_k_max 21
_diffrn_reflns_limit_k_min -19
_diffrn_reflns_limit_l_max 6
_diffrn_reflns_limit_l_min -10
_diffrn_reflns_number 5491
_diffrn_reflns_theta_full 25.05
_diffrn_reflns_theta_max 25.05
_diffrn_reflns_theta_min 1.76
_diffrn_standards_decay_% none
_diffrn_standards_interval_count none
_diffrn_standards_interval_time none
_diffrn_standards_number none
_exptl_absorpt_coefficient_mu 0.759
_exptl_absorpt_correction_T_max .927
_exptl_absorpt_correction_T_min .804
_exptl_absorpt_correction_type empirical
_exptl_absorpt_process_details '(SADABS; Sheldrick, 1996)'
_exptl_crystal_colour pale-yellow
_exptl_crystal_density_diffrn 1.537
_exptl_crystal_density_method 'not measured'
_exptl_crystal_description prism
_exptl_crystal_F_000 872
_exptl_crystal_size_max .30
_exptl_crystal_size_mid .24
_exptl_crystal_size_min .10
_refine_diff_density_max 0.303
_refine_diff_density_min -0.485
_refine_ls_extinction_method none
_refine_ls_goodness_of_fit_ref 1.088
_refine_ls_hydrogen_treatment constr
_refine_ls_matrix_type full
_refine_ls_number_parameters 261
_refine_ls_number_reflns 3178
_refine_ls_number_restraints 2
_refine_ls_restrained_S_all 1.087
_refine_ls_R_factor_gt 0.0542
_refine_ls_shift/su_max 0.000
_refine_ls_shift/su_mean 0.000
_refine_ls_structure_factor_coef Fsqd
_refine_ls_weighting_details 'calc w=1/[\s^2^(Fo^2^)+(0.0485P)^2^+3.436P] where P=(Fo^2^+2Fc^2^)/3'
_refine_ls_weighting_scheme calc
_refine_ls_wR_factor_gt 0.1170
_refine_ls_wR_factor_ref 0.1383
_reflns_number_gt 2302
_reflns_number_total 3178
_reflns_threshold_expression I>2\s(I)
_cod_data_source_file av1183.cif
_cod_data_source_block I
_cod_depositor_comments
;
The following automatic conversions were performed:
'_symmetry_cell_setting' value 'Monoclinic' changed to 'monoclinic'
according to '/home/saulius/struct/CIF-dictionaries/cif_core.dic'
dictionary named 'cif_core.dic' version 2.4.1 from 2010-06-29.

Automatic conversion script
Id: cif_fix_enum 1527 2010-12-29 10:47:43Z saulius 

The following automatic conversions were performed:

'_symmetry_cell_setting' value 'Monoclinic' changed to 'monoclinic'
according to /home/saulius/struct/CIF-dictionaries/cif_core.dic
dictionary named 'cif_core.dic' version 2.4.1 from 2010-06-29.

Automatic conversion script
Id: cif_fix_values 1715 2011-07-08 13:25:40Z adriana 
;
_cod_original_sg_symbol_Hall '-P 2ybc '
_cod_original_sg_symbol_H-M 'P 21/c'
_cod_database_code 2013913
_cod_database_fobs_code 2013913

loop_
_symmetry_equiv_pos_as_xyz
'x, y, z'
'-x, y+1/2, -z+1/2'
'-x, -y, -z'
'x, -y-1/2, z-1/2'

loop_
_atom_site_label
_atom_site_fract_x
_atom_site_fract_y
_atom_site_fract_z
_atom_site_U_iso_or_equiv
_atom_site_adp_type
_atom_site_calc_flag
_atom_site_refinement_flags
_atom_site_occupancy
_atom_site_disorder_assembly
_atom_site_disorder_group
_atom_site_type_symbol
Mn 0.61880(5) 0.82992(3) 0.20599(7) 0.0261(2) Uani d . 1 . . Mn
O1 0.6146(3) 0.95051(17) 0.1846(3) 0.0429(8) Uani d . 1 . . O
O2 0.6489(4) 0.99740(19) 0.4181(4) 0.0679(12) Uani d . 1 . . O
O3 0.4120(3) 1.19403(16) 0.0346(3) 0.0362(7) Uani d . 1 . . O
O4 0.3876(3) 1.20767(15) 0.2746(3) 0.0330(7) Uani d . 1 . . O
O5 0.6590(3) 0.85278(18) 0.4500(3) 0.0367(7) Uani d D 1 . . O
H5B 0.641(4) 0.830(2) 0.525(4) 0.039(13) Uiso d D 1 . . H
H5C 0.652(6) 0.8998(13) 0.459(8) 0.11(3) Uiso d D 1 . . H
N1 0.8147(3) 0.8276(2) 0.1988(4) 0.0367(9) Uani d . 1 . . N
N2 1.4227(3) 0.8306(2) 0.2053(4) 0.0322(8) Uani d . 1 . . N
N3 1.0058(6) 0.6112(4) 0.1706(8) 0.116(3) Uani d . 1 . . N
C1 0.8624(4) 0.7909(3) 0.0939(7) 0.0632(17) Uani d . 1 . . C
H1A 0.8139 0.7646 0.0183 0.076 Uiso calc R 1 . . H
C2 0.9791(4) 0.7900(3) 0.0922(7) 0.0646(17) Uani d . 1 . . C
H2A 1.0076 0.7632 0.0166 0.077 Uiso calc R 1 . . H
C3 1.0548(4) 0.8281(2) 0.2007(5) 0.0337(10) Uani d . 1 . . C
C4 1.0051(4) 0.8661(3) 0.3071(6) 0.0523(14) Uani d . 1 . . C
H4A 1.0519 0.8929 0.3837 0.063 Uiso calc R 1 . . H
C5 0.8870(4) 0.8651(3) 0.3023(6) 0.0504(13) Uani d . 1 . . C
H5A 0.8565 0.8923 0.3756 0.060 Uiso calc R 1 . . H
C6 1.1820(3) 0.8289(2) 0.2026(5) 0.0329(10) Uani d . 1 . . C
C7 1.2336(4) 0.7825(3) 0.1086(6) 0.0439(12) Uani d . 1 . . C
H7A 1.1885 0.7496 0.0424 0.053 Uiso calc R 1 . . H
C8 1.3521(4) 0.7851(3) 0.1132(5) 0.0429(12) Uani d . 1 . . C
H8A 1.3845 0.7534 0.0487 0.051 Uiso calc R 1 . . H
C9 1.3733(4) 0.8753(3) 0.2967(5) 0.0397(11) Uani d . 1 . . C
H9A 1.4205 0.9075 0.3622 0.048 Uiso calc R 1 . . H
C10 1.2558(4) 0.8760(3) 0.2985(5) 0.0429(12) Uani d . 1 . . C
H10A 1.2257 0.9082 0.3642 0.051 Uiso calc R 1 . . H
C11 0.6170(4) 1.0031(2) 0.2783(6) 0.0390(11) Uani d . 1 . . C
C12 0.5766(4) 1.0794(3) 0.2152(7) 0.0514(13) Uani d . 1 . . C
H12A 0.6141 1.1179 0.2831 0.062 Uiso calc R 1 . . H
H12B 0.5997 1.0862 0.1160 0.062 Uiso calc R 1 . . H
C13 0.4466(4) 1.0881(2) 0.1986(5) 0.0355(10) Uani d . 1 . . C
H13A 0.4090 1.0567 0.1156 0.043 Uiso calc R 1 . . H
H13B 0.4213 1.0719 0.2921 0.043 Uiso calc R 1 . . H
C14 0.4118(3) 1.1682(2) 0.1665(4) 0.0267(9) Uani d . 1 . . C
C15 1.0991(7) 0.5803(5) 0.2482(9) 0.105(3) Uani d . 1 . . C
H15A 1.1686 0.5877 0.2129 0.126 Uiso calc R 1 . . H
C16 1.1018(6) 0.5379(4) 0.3771(8) 0.080(2) Uani d . 1 . . C
H16A 1.1720 0.5192 0.4279 0.096 Uiso calc R 1 . . H
C17 1.0012(5) 0.5229(3) 0.4319(6) 0.0510(13) Uani d . 1 . . C
C18 0.9034(6) 0.5536(4) 0.3492(8) 0.082(2) Uani d . 1 . . C
H18A 0.8319 0.5450 0.3787 0.099 Uiso calc R 1 . . H
C19 0.9093(8) 0.5968(6) 0.2240(10) 0.120(3) Uani d . 1 . . C
H19A 0.8408 0.6174 0.1726 0.144 Uiso calc R 1 . . H

loop_
_atom_site_aniso_label
_atom_site_aniso_U_11
_atom_site_aniso_U_22
_atom_site_aniso_U_33
_atom_site_aniso_U_12
_atom_site_aniso_U_13
_atom_site_aniso_U_23
Mn 0.0218(3) 0.0283(3) 0.0290(3) 0.0001(3) 0.0069(2) -0.0011(3)
O1 0.054(2) 0.0301(17) 0.0436(19) 0.0032(15) 0.0067(16) 0.0020(14)
O2 0.115(3) 0.038(2) 0.047(2) 0.009(2) 0.003(2) -0.0065(17)
O3 0.0475(19) 0.0359(16) 0.0269(16) 0.0067(14) 0.0113(14) 0.0002(13)
O4 0.0455(18) 0.0260(15) 0.0294(15) 0.0027(13) 0.0119(13) -0.0011(13)
O5 0.0483(19) 0.0337(18) 0.0304(17) -0.0014(15) 0.0134(15) 0.0030(14)
N1 0.0237(18) 0.040(2) 0.048(2) -0.0019(17) 0.0093(17) -0.0005(18)
N2 0.0227(18) 0.037(2) 0.0361(19) 0.0002(16) 0.0038(15) -0.0015(17)
N3 0.100(5) 0.162(7) 0.088(5) 0.044(5) 0.020(4) 0.050(5)
C1 0.027(3) 0.067(4) 0.095(5) -0.004(2) 0.008(3) -0.043(3)
C2 0.028(3) 0.076(4) 0.092(4) -0.002(3) 0.016(3) -0.049(3)
C3 0.025(2) 0.034(2) 0.042(2) 0.0029(19) 0.0058(19) 0.003(2)
C4 0.030(3) 0.082(4) 0.045(3) -0.008(3) 0.006(2) -0.023(3)
C5 0.025(2) 0.082(4) 0.046(3) 0.000(3) 0.013(2) -0.018(3)
C6 0.025(2) 0.034(2) 0.040(2) 0.0012(19) 0.0074(19) 0.003(2)
C7 0.024(2) 0.056(3) 0.051(3) -0.007(2) 0.006(2) -0.017(2)
C8 0.032(3) 0.053(3) 0.045(3) -0.001(2) 0.010(2) -0.016(2)
C9 0.026(2) 0.047(3) 0.047(3) -0.002(2) 0.009(2) -0.011(2)
C10 0.030(2) 0.050(3) 0.052(3) -0.002(2) 0.013(2) -0.017(2)
C11 0.033(3) 0.032(3) 0.052(3) 0.003(2) 0.007(2) 0.002(2)
C12 0.042(3) 0.028(2) 0.085(4) 0.008(2) 0.013(3) 0.009(3)
C13 0.040(3) 0.028(2) 0.041(3) 0.002(2) 0.013(2) 0.0018(19)
C14 0.026(2) 0.026(2) 0.028(2) -0.0011(17) 0.0075(17) 0.0005(18)
C15 0.078(5) 0.139(8) 0.103(6) 0.031(5) 0.031(5) 0.045(6)
C16 0.058(4) 0.107(5) 0.073(4) 0.020(4) 0.003(3) 0.025(4)
C17 0.047(3) 0.052(3) 0.050(3) 0.012(3) -0.006(3) -0.016(2)
C18 0.057(4) 0.106(6) 0.079(5) 0.024(4) 0.000(3) 0.024(4)
C19 0.090(6) 0.170(10) 0.098(6) 0.054(6) 0.011(5) 0.052(6)

loop_
_atom_type_symbol
_atom_type_description
_atom_type_scat_dispersion_real
_atom_type_scat_dispersion_imag
_atom_type_scat_source
C C 0.0033 0.0016 'International Tables Vol C Tables 4.2.6.8 and 6.1.1.4'
H H 0.0000 0.0000 'International Tables Vol C Tables 4.2.6.8 and 6.1.1.4'
N N 0.0061 0.0033 'International Tables Vol C Tables 4.2.6.8 and 6.1.1.4'
O O 0.0106 0.0060 'International Tables Vol C Tables 4.2.6.8 and 6.1.1.4'
Mn Mn 0.3368 0.7283 'International Tables Vol C Tables 4.2.6.8 and 6.1.1.4'

loop_
_geom_angle_atom_site_label_1
_geom_angle_atom_site_label_2
_geom_angle_atom_site_label_3
_geom_angle_site_symmetry_1
_geom_angle_site_symmetry_3
_geom_angle
_geom_angle_publ_flag
O3 Mn O1 3_675 . 96.56(11) yes
O3 Mn O5 3_675 . 177.14(12) yes
O1 Mn O5 . . 84.14(12) yes
O3 Mn O4 3_675 2_645 82.93(11) yes
O1 Mn O4 . 2_645 176.79(12) yes
O5 Mn O4 . 2_645 96.53(11) yes
O3 Mn N2 3_675 1_455 89.90(12) yes
O1 Mn N2 . 1_455 89.22(13) yes
O5 Mn N2 . 1_455 92.89(12) yes
O4 Mn N2 2_645 1_455 87.61(12) yes
O3 Mn N1 3_675 . 88.28(12) yes
O1 Mn N1 . . 91.36(13) yes
O5 Mn N1 . . 88.93(13) yes
O4 Mn N1 2_645 . 91.79(12) yes
N2 Mn N1 1_455 . 178.14(13) yes
C11 O1 Mn . . 133.8(3) ?
C14 O3 Mn . 3_675 145.5(3) ?
C14 O4 Mn . 2_655 129.3(3) ?
Mn O5 H5B . . 131(3) ?
O3 O5 H5B 2_645 . 52(3) ?
Mn O5 H5C . . 106(5) ?
O4 O5 H5C 3_676 . 105(5) ?
O3 O5 H5C 2_645 . 155(5) ?
H5B O5 H5C . . 111(6) ?
C5 N1 C1 . . 116.0(4) ?
C5 N1 Mn . . 119.7(3) ?
C1 N1 Mn . . 124.3(3) ?
C8 N2 C9 . . 116.6(4) ?
C8 N2 Mn . 1_655 120.9(3) ?
C9 N2 Mn . 1_655 122.5(3) ?
C15 N3 C19 . . 114.6(7) ?
N1 C1 C2 . . 123.3(5) ?
N1 C1 H1A . . 118.4 ?
C2 C1 H1A . . 118.4 ?
C1 C2 C3 . . 120.9(5) ?
C1 C2 H2A . . 119.6 ?
C3 C2 H2A . . 119.6 ?
C4 C3 C2 . . 115.5(4) ?
C4 C3 C6 . . 121.9(4) ?
C2 C3 C6 . . 122.6(4) ?
C3 C4 C5 . . 120.9(5) ?
C3 C4 H4A . . 119.6 ?
C5 C4 H4A . . 119.6 ?
N1 C5 C4 . . 123.4(4) ?
N1 C5 H5A . . 118.3 ?
C4 C5 H5A . . 118.3 ?
C7 C6 C10 . . 116.2(4) ?
C7 C6 C3 . . 121.7(4) ?
C10 C6 C3 . . 122.1(4) ?
C8 C7 C6 . . 120.1(4) ?
C8 C7 H7A . . 120.0 ?
C6 C7 H7A . . 120.0 ?
N2 C8 C7 . . 123.5(4) ?
N2 C8 H8A . . 118.2 ?
C7 C8 H8A . . 118.2 ?
N2 C9 C10 . . 123.2(4) ?
N2 C9 H9A . . 118.4 ?
C10 C9 H9A . . 118.4 ?
C9 C10 C6 . . 120.4(4) ?
C9 C10 H10A . . 119.8 ?
C6 C10 H10A . . 119.8 ?
O2 C11 O1 . . 124.9(4) ?
O2 C11 C12 . . 117.8(4) ?
O1 C11 C12 . . 117.3(4) ?
C13 C12 C11 . . 111.9(4) ?
C13 C12 H12A . . 109.2 ?
C11 C12 H12A . . 109.2 ?
C13 C12 H12B . . 109.2 ?
C11 C12 H12B . . 109.2 ?
H12A C12 H12B . . 107.9 ?
C14 C13 C12 . . 110.6(3) ?
C14 C13 H13A . . 109.5 ?
C12 C13 H13A . . 109.5 ?
C14 C13 H13B . . 109.5 ?
C12 C13 H13B . . 109.5 ?
H13A C13 H13B . . 108.1 ?
O3 C14 O4 . . 122.4(4) ?
O3 C14 C13 . . 118.9(4) ?
O4 C14 C13 . . 118.6(3) ?
N3 C15 C16 . . 124.9(7) ?
N3 C15 H15A . . 117.5 ?
C16 C15 H15A . . 117.5 ?
C15 C16 C17 . . 120.2(6) ?
C15 C16 H16A . . 119.9 ?
C17 C16 H16A . . 119.9 ?
C18 C17 C16 . . 115.0(6) ?
C18 C17 C17 . 3_766 122.4(7) ?
C16 C17 C17 . 3_766 122.6(6) ?
C19 C18 C17 . . 120.7(7) ?
C19 C18 H18A . . 119.7 ?
C17 C18 H18A . . 119.7 ?
N3 C19 C18 . . 124.5(7) ?
N3 C19 H19A . . 117.8 ?
C18 C19 H19A . . 117.8 ?

loop_
_geom_bond_atom_site_label_1
_geom_bond_atom_site_label_2
_geom_bond_site_symmetry_2
_geom_bond_distance
_geom_bond_publ_flag
Mn O3 3_675 2.145(3) yes
Mn O1 . 2.165(3) yes
Mn O5 . 2.173(3) yes
Mn O4 2_645 2.195(3) yes
Mn N2 1_455 2.295(3) yes
Mn N1 . 2.305(3) yes
O1 C11 . 1.252(5) ?
O2 C11 . 1.236(6) ?
O3 C14 . 1.258(5) ?
O4 C14 . 1.260(5) ?
O5 H5B . 0.84(4) ?
O5 H5C . 0.85(2) ?
N1 C5 . 1.322(6) ?
N1 C1 . 1.335(6) ?
N2 C8 . 1.336(5) ?
N2 C9 . 1.337(5) ?
N3 C15 . 1.311(9) ?
N3 C19 . 1.321(10) ?
C1 C2 . 1.370(7) ?
C1 H1A . 0.9300 ?
C2 C3 . 1.373(7) ?
C2 H2A . 0.9300 ?
C3 C4 . 1.369(6) ?
C3 C6 . 1.486(5) ?
C4 C5 . 1.377(6) ?
C4 H4A . 0.9300 ?
C5 H5A . 0.9300 ?
C6 C7 . 1.384(6) ?
C6 C10 . 1.390(6) ?
C7 C8 . 1.382(6) ?
C7 H7A . 0.9300 ?
C8 H8A . 0.9300 ?
C9 C10 . 1.378(6) ?
C9 H9A . 0.9300 ?
C10 H10A . 0.9300 ?
C11 C12 . 1.520(6) ?
C12 C13 . 1.512(6) yes
C12 H12A . 0.9700 ?
C12 H12B . 0.9700 ?
C13 C14 . 1.503(5) ?
C13 H13A . 0.9700 ?
C13 H13B . 0.9700 ?
C15 C16 . 1.366(9) ?
C15 H15A . 0.9300 ?
C16 C17 . 1.374(8) ?
C16 H16A . 0.9300 ?
C17 C18 . 1.367(7) ?
C17 C17 3_766 1.463(11) ?
C18 C19 . 1.363(10) ?
C18 H18A . 0.9300 ?
C19 H19A . 0.9300 ?

loop_
_geom_hbond_atom_site_label_D
_geom_hbond_atom_site_label_H
_geom_hbond_atom_site_label_A
_geom_hbond_site_symmetry_A
_geom_hbond_distance_DH
_geom_hbond_distance_HA
_geom_hbond_distance_DA
_geom_hbond_angle_DHA
_geom_hbond_publ_flag
O5 H5B O4 3_676 0.84(4) 1.98(2) 2.807(4) 169(4) yes
O5 H5C O2 . 0.85(2) 1.78(3) 2.602(5) 161(7) yes
